data_4130233
loop_
_publ_author_name
'Zhang, Lei'
'Hou, Guohua'
'Zi, Guofu'
'Ding, Wanjian'
'Walter, Marc D.'

_publ_section_title
;
 Influence of the 5f Orbitals on the Bonding and Reactivity in
 Organoactinides: Experimental and Computational Studies on a Uranium
 Metallacyclopropene.
;
_journal_issue 15
_journal_name_full 'Journal of the American Chemical Society'
_journal_page_first 5130
_journal_page_last 5142
_journal_paper_doi 10.1021/jacs.6b01391
_journal_volume 138
_journal_year 2016
_chemical_formula_moiety 'C48 H50 U'
_chemical_formula_sum 'C48 H50 U'
_chemical_formula_weight 864.91
_space_group_crystal_system triclinic
_space_group_IT_number 2
_space_group_name_Hall '-P 1'
_space_group_name_H-M_alt 'P -1'
_atom_sites_solution_hydrogens geom
_audit_creation_method SHELXL-2014
_cell_angle_alpha 75.212(6)
_cell_angle_beta 89.597(6)
_cell_angle_gamma 67.141(5)
_cell_formula_units_Z 2
_cell_length_a 10.679(4)
_cell_length_b 10.686(4)
_cell_length_c 18.045(7)
_cell_measurement_reflns_used 5571
_cell_measurement_temperature 100(2)
_cell_measurement_theta_max 27.53
_cell_measurement_theta_min 2.28
_cell_volume 1824.8(12)
_computing_cell_refinement 'Bruker SAINT'
_computing_data_collection 'Bruker APEX2'
_computing_data_reduction 'Bruker SAINT'
_computing_molecular_graphics 'Bruker SHELXTL'
_computing_publication_material 'Bruker SHELXTL'
_computing_structure_refinement 'SHELXL-2014 (Sheldrick, 2014)'
_computing_structure_solution 'SHELXS-97 (Sheldrick 2008)'
_diffrn_ambient_temperature 100(2)
_diffrn_measured_fraction_theta_full 0.997
_diffrn_measured_fraction_theta_max 0.989
_diffrn_measurement_device_type 'Bruker APEX-II CCD'
_diffrn_measurement_method '\f and \w scans'
_diffrn_radiation_type MoK\a
_diffrn_radiation_wavelength 0.71073
_diffrn_reflns_av_R_equivalents 0.0315
_diffrn_reflns_av_unetI/netI 0.0615
_diffrn_reflns_Laue_measured_fraction_full 0.997
_diffrn_reflns_Laue_measured_fraction_max 0.989
_diffrn_reflns_limit_h_max 13
_diffrn_reflns_limit_h_min -13
_diffrn_reflns_limit_k_max 13
_diffrn_reflns_limit_k_min -13
_diffrn_reflns_limit_l_max 15
_diffrn_reflns_limit_l_min -23
_diffrn_reflns_number 12671
_diffrn_reflns_point_group_measured_fraction_full 0.997
_diffrn_reflns_point_group_measured_fraction_max 0.989
_diffrn_reflns_theta_full 25.242
_diffrn_reflns_theta_max 27.628
_diffrn_reflns_theta_min 2.081
_exptl_absorpt_coefficient_mu 4.480
_exptl_absorpt_correction_T_max 0.75
_exptl_absorpt_correction_T_min 0.56
_exptl_absorpt_correction_type multi-scan
_exptl_absorpt_process_details SADABS
_exptl_crystal_colour brown
_exptl_crystal_density_diffrn 1.574
_exptl_crystal_description block
_exptl_crystal_F_000 860
_exptl_crystal_size_max 0.200
_exptl_crystal_size_mid 0.150
_exptl_crystal_size_min 0.150
_refine_diff_density_max 1.036
_refine_diff_density_min -0.695
_refine_diff_density_rms 0.142
_refine_ls_extinction_method none
_refine_ls_goodness_of_fit_ref 1.022
_refine_ls_hydrogen_treatment constr
_refine_ls_matrix_type full
_refine_ls_number_parameters 451
_refine_ls_number_reflns 8400
_refine_ls_number_restraints 0
_refine_ls_restrained_S_all 1.022
_refine_ls_R_factor_all 0.0386
_refine_ls_R_factor_gt 0.0321
_refine_ls_shift/su_max 0.001
_refine_ls_shift/su_mean 0.000
_refine_ls_structure_factor_coef Fsqd
_refine_ls_weighting_details 'w=1/[\s^2^(Fo^2^)+(0.0252P)^2^] where P=(Fo^2^+2Fc^2^)/3'
_refine_ls_weighting_scheme calc
_refine_ls_wR_factor_gt 0.0686
_refine_ls_wR_factor_ref 0.0711
_reflns_Friedel_coverage 0.000
_reflns_number_gt 7456
_reflns_number_total 8400
_reflns_threshold_expression 'I > 2\s(I)'
_cod_data_source_file ja6b01391_si_003.cif
_cod_data_source_block compound4
_cod_original_cell_volume 1825.0(11)
_cod_database_code 4130233
_shelx_space_group_comment
; 
The symmetry employed for this shelxl refinement is uniquely defined 
by the following loop, which should always be used as a source of 
symmetry information in preference to the above space-group names. 
They are only intended as comments. 
;
_shelx_estimated_absorpt_t_min 0.468
_shelx_estimated_absorpt_t_max 0.553
_shelxl_version_number 2014-3

loop_
_space_group_symop_operation_xyz
'x, y, z'
'-x, -y, -z'

loop_
_atom_site_label
_atom_site_type_symbol
_atom_site_fract_x
_atom_site_fract_y
_atom_site_fract_z
_atom_site_U_iso_or_equiv
_atom_site_adp_type
_atom_site_occupancy
_atom_site_site_symmetry_order
_atom_site_calc_flag
_atom_site_refinement_flags_posn
_atom_site_refinement_flags_adp
C1 C 0.1269(4) 0.2354(4) 0.1263(2) 0.0191(8) Uani 1 1 d . .
C2 C 0.0868(4) 0.3063(4) 0.1839(2) 0.0198(8) Uani 1 1 d . .
C3 C 0.1064(4) 0.4342(4) 0.1612(2) 0.0175(8) Uani 1 1 d . .
C4 C 0.1624(4) 0.4405(4) 0.0893(2) 0.0191(8) Uani 1 1 d . .
C5 C 0.1760(4) 0.3157(4) 0.0682(2) 0.0188(8) Uani 1 1 d . .
C6 C 0.0966(4) 0.1137(4) 0.1178(3) 0.0284(10) Uani 1 1 d . .
H6A H 0.0202 0.1481 0.0779 0.043 Uiso 1 1 calc R U
H6B H 0.0724 0.0685 0.1669 0.043 Uiso 1 1 calc R U
H6C H 0.1775 0.0449 0.1031 0.043 Uiso 1 1 calc R U
C7 C 0.0128(4) 0.2669(5) 0.2518(3) 0.0263(10) Uani 1 1 d . .
H7A H 0.0375 0.2954 0.2951 0.039 Uiso 1 1 calc R U
H7B H 0.0390 0.1645 0.2670 0.039 Uiso 1 1 calc R U
H7C H -0.0860 0.3152 0.2374 0.039 Uiso 1 1 calc R U
C8 C 0.0452(4) 0.5531(4) 0.1977(3) 0.0246(9) Uani 1 1 d . .
H8A H -0.0526 0.6030 0.1805 0.037 Uiso 1 1 calc R U
H8B H 0.0903 0.6187 0.1826 0.037 Uiso 1 1 calc R U
H8C H 0.0581 0.5151 0.2539 0.037 Uiso 1 1 calc R U
C9 C 0.1784(4) 0.5642(4) 0.0352(3) 0.0249(9) Uani 1 1 d . .
H9A H 0.1499 0.6433 0.0584 0.037 Uiso 1 1 calc R U
H9B H 0.1214 0.5924 -0.0134 0.037 Uiso 1 1 calc R U
H9C H 0.2743 0.5380 0.0252 0.037 Uiso 1 1 calc R U
C10 C 0.2044(4) 0.2964(5) -0.0103(3) 0.0273(10) Uani 1 1 d . .
H10A H 0.2439 0.1954 -0.0070 0.041 Uiso 1 1 calc R U
H10B H 0.2690 0.3380 -0.0307 0.041 Uiso 1 1 calc R U
H10C H 0.1190 0.3431 -0.0446 0.041 Uiso 1 1 calc R U
C11 C 0.5063(4) 0.2467(4) 0.3194(2) 0.0152(8) Uani 1 1 d . .
C12 C 0.4073(4) 0.3840(4) 0.2871(2) 0.0145(8) Uani 1 1 d . .
C13 C 0.4414(4) 0.4362(4) 0.2130(2) 0.0156(8) Uani 1 1 d . .
C14 C 0.5614(4) 0.3284(4) 0.1990(2) 0.0149(8) Uani 1 1 d . .
C15 C 0.6022(4) 0.2109(4) 0.2655(2) 0.0127(7) Uani 1 1 d . .
C16 C 0.5225(4) 0.1682(4) 0.4034(2) 0.0168(8) Uani 1 1 d . .
H16A H 0.5813 0.1940 0.4326 0.025 Uiso 1 1 calc R U
H16B H 0.5642 0.0663 0.4093 0.025 Uiso 1 1 calc R U
H16C H 0.4327 0.1934 0.4230 0.025 Uiso 1 1 calc R U
C17 C 0.3039(4) 0.4674(4) 0.3317(2) 0.0215(9) Uani 1 1 d . .
H17A H 0.2458 0.4174 0.3522 0.032 Uiso 1 1 calc R U
H17B H 0.2472 0.5606 0.2976 0.032 Uiso 1 1 calc R U
H17C H 0.3510 0.4787 0.3743 0.032 Uiso 1 1 calc R U
C18 C 0.3848(4) 0.5870(4) 0.1653(2) 0.0183(8) Uani 1 1 d . .
H18A H 0.4348 0.6369 0.1817 0.027 Uiso 1 1 calc R U
H18B H 0.2878 0.6324 0.1720 0.027 Uiso 1 1 calc R U
H18C H 0.3948 0.5904 0.1108 0.027 Uiso 1 1 calc R U
C19 C 0.6388(4) 0.3488(4) 0.1306(2) 0.0184(8) Uani 1 1 d . .
H19A H 0.6917 0.4029 0.1376 0.028 Uiso 1 1 calc R U
H19B H 0.5744 0.4004 0.0840 0.028 Uiso 1 1 calc R U
H19C H 0.7010 0.2565 0.1254 0.028 Uiso 1 1 calc R U
C20 C 0.7380(4) 0.0862(4) 0.2832(2) 0.0144(8) Uani 1 1 d . .
H20A H 0.7949 0.1005 0.3207 0.017 Uiso 1 1 calc R U
H20B H 0.7837 0.0873 0.2353 0.017 Uiso 1 1 calc R U
C21 C 0.7386(4) -0.0611(4) 0.3153(2) 0.0146(8) Uani 1 1 d . .
C22 C 0.6537(4) -0.1054(4) 0.2849(2) 0.0135(7) Uani 1 1 d . .
C23 C 0.5582(4) -0.0222(4) 0.2141(2) 0.0130(7) Uani 1 1 d . .
C24 C 0.4253(4) -0.0340(4) 0.2051(2) 0.0153(8) Uani 1 1 d . .
H24 H 0.3905 -0.0330 0.1566 0.018 Uiso 1 1 calc R U
C25 C 0.8480(4) -0.1552(4) 0.3801(2) 0.0146(8) Uani 1 1 d . .
C26 C 0.8706(4) -0.1098(4) 0.4422(2) 0.0161(8) Uani 1 1 d . .
H26 H 0.8172 -0.0156 0.4433 0.019 Uiso 1 1 calc R U
C27 C 0.9697(4) -0.1995(4) 0.5028(3) 0.0234(9) Uani 1 1 d . .
H27 H 0.9819 -0.1673 0.5456 0.028 Uiso 1 1 calc R U
C28 C 1.0497(4) -0.3341(5) 0.5009(3) 0.0261(10) Uani 1 1 d . .
H28 H 1.1166 -0.3959 0.5427 0.031 Uiso 1 1 calc R U
C29 C 1.0336(4) -0.3800(4) 0.4387(3) 0.0240(9) Uani 1 1 d . .
H29 H 1.0917 -0.4726 0.4370 0.029 Uiso 1 1 calc R U
C30 C 0.9333(4) -0.2927(4) 0.3779(3) 0.0191(8) Uani 1 1 d . .
H30 H 0.9225 -0.3258 0.3353 0.023 Uiso 1 1 calc R U
C31 C 0.6470(3) -0.2456(4) 0.3230(2) 0.0151(8) Uani 1 1 d . .
C32 C 0.6218(4) -0.2811(4) 0.3995(2) 0.0199(8) Uani 1 1 d . .
H32 H 0.6140 -0.2182 0.4298 0.024 Uiso 1 1 calc R U
C33 C 0.6080(4) -0.4063(4) 0.4323(3) 0.0242(10) Uani 1 1 d . .
H33 H 0.5886 -0.4279 0.4844 0.029 Uiso 1 1 calc R U
C34 C 0.6227(4) -0.5004(4) 0.3888(3) 0.0274(10) Uani 1 1 d . .
H34 H 0.6149 -0.5874 0.4112 0.033 Uiso 1 1 calc R U
C35 C 0.6485(4) -0.4674(4) 0.3132(3) 0.0249(10) Uani 1 1 d . .
H35 H 0.6596 -0.5325 0.2838 0.030 Uiso 1 1 calc R U
C36 C 0.6586(4) -0.3404(4) 0.2793(3) 0.0214(9) Uani 1 1 d . .
H36 H 0.6734 -0.3173 0.2264 0.026 Uiso 1 1 calc R U
C37 C 0.6119(4) 0.0202(4) 0.1422(2) 0.0152(8) Uani 1 1 d . .
C38 C 0.7534(4) -0.0191(4) 0.1338(2) 0.0172(8) Uani 1 1 d . .
H38 H 0.8182 -0.0791 0.1769 0.021 Uiso 1 1 calc R U
C39 C 0.7983(4) 0.0270(4) 0.0657(2) 0.0197(8) Uani 1 1 d . .
H39 H 0.8938 -0.0033 0.0620 0.024 Uiso 1 1 calc R U
C40 C 0.7077(4) 0.1175(4) 0.0012(3) 0.0221(9) Uani 1 1 d . .
H40 H 0.7403 0.1531 -0.0451 0.026 Uiso 1 1 calc R U
C41 C 0.5695(4) 0.1544(4) 0.0062(2) 0.0209(9) Uani 1 1 d . .
H41 H 0.5065 0.2145 -0.0376 0.025 Uiso 1 1 calc R U
C42 C 0.5214(4) 0.1050(4) 0.0742(2) 0.0168(8) Uani 1 1 d . .
H42 H 0.4262 0.1282 0.0755 0.020 Uiso 1 1 calc R U
C43 C 0.3503(4) -0.0471(4) 0.2712(2) 0.0155(8) Uani 1 1 d . .
C44 C 0.3600(4) 0.0147(4) 0.3300(2) 0.0146(8) Uani 1 1 d . .
H44 H 0.4191 0.0628 0.3263 0.018 Uiso 1 1 calc R U
C45 C 0.2857(4) 0.0074(4) 0.3932(2) 0.0189(8) Uani 1 1 d . .
H45 H 0.2930 0.0521 0.4312 0.023 Uiso 1 1 calc R U
C46 C 0.2012(4) -0.0648(4) 0.4009(3) 0.0250(9) Uani 1 1 d . .
H46 H 0.1518 -0.0721 0.4447 0.030 Uiso 1 1 calc R U
C47 C 0.1895(4) -0.1274(4) 0.3429(3) 0.0243(9) Uani 1 1 d . .
H47 H 0.1315 -0.1769 0.3477 0.029 Uiso 1 1 calc R U
C48 C 0.2602(4) -0.1182(4) 0.2797(2) 0.0199(8) Uani 1 1 d . .
H48 H 0.2491 -0.1598 0.2409 0.024 Uiso 1 1 calc R U
U1 U 0.36900(2) 0.21952(2) 0.19617(2) 0.01199(5) Uani 1 1 d . .

loop_
_atom_site_aniso_label
_atom_site_aniso_U_11
_atom_site_aniso_U_22
_atom_site_aniso_U_33
_atom_site_aniso_U_23
_atom_site_aniso_U_13
_atom_site_aniso_U_12
C1 0.0132(17) 0.022(2) 0.024(2) -0.0086(18) -0.0033(16) -0.0085(15)
C2 0.0137(18) 0.024(2) 0.018(2) -0.0018(17) -0.0023(16) -0.0060(16)
C3 0.0141(17) 0.023(2) 0.015(2) -0.0079(17) -0.0034(15) -0.0059(15)
C4 0.0160(18) 0.0204(19) 0.019(2) -0.0041(17) -0.0031(16) -0.0059(15)
C5 0.0153(18) 0.0212(19) 0.016(2) -0.0036(17) -0.0043(16) -0.0037(15)
C6 0.029(2) 0.027(2) 0.030(3) -0.005(2) -0.009(2) -0.0133(19)
C7 0.021(2) 0.032(2) 0.026(2) -0.004(2) 0.0055(18) -0.0142(18)
C8 0.019(2) 0.025(2) 0.027(2) -0.0110(19) 0.0020(18) -0.0030(17)
C9 0.025(2) 0.023(2) 0.023(2) 0.0012(18) -0.0040(18) -0.0099(17)
C10 0.022(2) 0.036(2) 0.019(2) -0.009(2) -0.0055(18) -0.0056(18)
C11 0.0189(18) 0.0175(18) 0.0136(19) -0.0058(16) -0.0009(15) -0.0108(15)
C12 0.0143(17) 0.0171(18) 0.0150(19) -0.0068(16) 0.0010(15) -0.0079(15)
C13 0.0203(19) 0.0165(18) 0.0142(19) -0.0074(16) -0.0009(16) -0.0095(15)
C14 0.0191(18) 0.0157(17) 0.0128(19) -0.0027(15) 0.0026(15) -0.0107(15)
C15 0.0181(18) 0.0116(16) 0.0142(19) -0.0047(15) 0.0004(15) -0.0114(14)
C16 0.0210(19) 0.0225(19) 0.0114(19) -0.0063(16) 0.0046(16) -0.0124(16)
C17 0.022(2) 0.022(2) 0.021(2) -0.0102(18) -0.0006(17) -0.0062(16)
C18 0.024(2) 0.0157(18) 0.014(2) -0.0017(16) -0.0044(16) -0.0079(16)
C19 0.023(2) 0.0172(18) 0.017(2) -0.0048(16) 0.0015(17) -0.0109(16)
C20 0.0142(17) 0.0155(17) 0.0146(19) -0.0018(15) 0.0010(15) -0.0086(14)
C21 0.0144(17) 0.0145(17) 0.016(2) -0.0061(16) 0.0038(15) -0.0062(14)
C22 0.0143(17) 0.0125(17) 0.017(2) -0.0074(15) 0.0080(15) -0.0068(14)
C23 0.0161(17) 0.0124(16) 0.0143(19) -0.0079(15) 0.0032(15) -0.0071(14)
C24 0.0158(18) 0.0157(17) 0.0142(19) -0.0040(15) -0.0014(15) -0.0061(15)
C25 0.0122(17) 0.0166(18) 0.016(2) 0.0003(16) 0.0011(15) -0.0097(14)
C26 0.0145(17) 0.0209(19) 0.016(2) -0.0063(16) 0.0002(15) -0.0091(15)
C27 0.019(2) 0.030(2) 0.019(2) 0.0006(19) -0.0007(17) -0.0121(17)
C28 0.0164(19) 0.031(2) 0.023(2) 0.0037(19) 0.0002(17) -0.0080(17)
C29 0.0145(19) 0.0187(19) 0.033(3) -0.0030(19) 0.0049(18) -0.0029(16)
C30 0.0161(18) 0.0198(19) 0.023(2) -0.0060(17) 0.0060(17) -0.0085(16)
C31 0.0126(17) 0.0115(17) 0.020(2) -0.0044(15) -0.0010(15) -0.0038(14)
C32 0.0218(19) 0.0169(18) 0.020(2) -0.0044(17) 0.0022(17) -0.0074(16)
C33 0.019(2) 0.024(2) 0.025(2) 0.0057(19) -0.0020(18) -0.0124(17)
C34 0.022(2) 0.019(2) 0.039(3) 0.004(2) -0.008(2) -0.0135(17)
C35 0.021(2) 0.0152(19) 0.040(3) -0.0077(19) -0.0096(19) -0.0081(16)
C36 0.0147(18) 0.021(2) 0.029(2) -0.0068(18) -0.0022(17) -0.0074(16)
C37 0.0208(19) 0.0138(17) 0.016(2) -0.0090(16) 0.0046(16) -0.0090(15)
C38 0.0230(19) 0.0146(17) 0.020(2) -0.0086(16) 0.0037(17) -0.0109(15)
C39 0.023(2) 0.0190(19) 0.023(2) -0.0083(17) 0.0093(17) -0.0133(16)
C40 0.033(2) 0.021(2) 0.019(2) -0.0084(18) 0.0114(18) -0.0158(18)
C41 0.028(2) 0.0185(19) 0.015(2) -0.0046(17) 0.0019(17) -0.0083(17)
C42 0.0171(18) 0.0167(18) 0.018(2) -0.0102(16) 0.0009(16) -0.0051(15)
C43 0.0135(17) 0.0150(17) 0.018(2) -0.0033(16) 0.0007(15) -0.0063(14)
C44 0.0137(17) 0.0132(17) 0.016(2) -0.0015(15) 0.0019(15) -0.0062(14)
C45 0.0215(19) 0.0213(19) 0.017(2) -0.0066(17) 0.0057(17) -0.0115(16)
C46 0.027(2) 0.030(2) 0.023(2) -0.0078(19) 0.0117(19) -0.0168(18)
C47 0.024(2) 0.027(2) 0.031(3) -0.0068(19) 0.0053(19) -0.0206(18)
C48 0.0208(19) 0.0206(19) 0.024(2) -0.0081(18) 0.0016(17) -0.0128(16)
U1 0.01288(7) 0.01331(7) 0.01152(8) -0.00464(5) 0.00051(5) -0.00628(5)

loop_
_atom_type_symbol
_atom_type_description
_atom_type_scat_dispersion_real
_atom_type_scat_dispersion_imag
_atom_type_scat_source
C C 0.0033 0.0016 'International Tables Vol C Tables 4.2.6.8 and 6.1.1.4'
H H 0.0000 0.0000 'International Tables Vol C Tables 4.2.6.8 and 6.1.1.4'
U U -9.6767 9.6646 'International Tables Vol C Tables 4.2.6.8 and 6.1.1.4'

loop_
_geom_angle_atom_site_label_1
_geom_angle_atom_site_label_2
_geom_angle_atom_site_label_3
_geom_angle
C2 C1 C5 108.2(3)
C2 C1 C6 126.7(4)
C5 C1 C6 123.9(4)
C2 C1 U1 74.2(2)
C5 C1 U1 75.1(2)
C6 C1 U1 126.6(3)
C1 C2 C3 108.7(4)
C1 C2 C7 125.9(4)
C3 C2 C7 124.6(4)
C1 C2 U1 76.7(2)
C3 C2 U1 75.9(2)
C7 C2 U1 121.8(3)
C2 C3 C4 107.5(3)
C2 C3 C8 123.9(4)
C4 C3 C8 126.9(4)
C2 C3 U1 74.6(2)
C4 C3 U1 75.5(2)
C8 C3 U1 127.2(3)
C3 C4 C5 107.7(3)
C3 C4 C9 127.9(4)
C5 C4 C9 123.3(4)
C3 C4 U1 75.0(2)
C5 C4 U1 75.2(2)
C9 C4 U1 125.3(3)
C1 C5 C4 107.9(4)
C1 C5 C10 126.8(4)
C4 C5 C10 123.7(4)
C1 C5 U1 75.8(2)
C4 C5 U1 75.2(2)
C10 C5 U1 126.4(3)
C1 C6 H6A 109.5
C1 C6 H6B 109.5
H6A C6 H6B 109.5
C1 C6 H6C 109.5
H6A C6 H6C 109.5
H6B C6 H6C 109.5
C2 C7 H7A 109.5
C2 C7 H7B 109.5
H7A C7 H7B 109.5
C2 C7 H7C 109.5
H7A C7 H7C 109.5
H7B C7 H7C 109.5
C3 C8 H8A 109.5
C3 C8 H8B 109.5
H8A C8 H8B 109.5
C3 C8 H8C 109.5
H8A C8 H8C 109.5
H8B C8 H8C 109.5
C4 C9 H9A 109.5
C4 C9 H9B 109.5
H9A C9 H9B 109.5
C4 C9 H9C 109.5
H9A C9 H9C 109.5
H9B C9 H9C 109.5
C5 C10 H10A 109.5
C5 C10 H10B 109.5
H10A C10 H10B 109.5
C5 C10 H10C 109.5
H10A C10 H10C 109.5
H10B C10 H10C 109.5
C12 C11 C15 108.7(3)
C12 C11 C16 123.6(4)
C15 C11 C16 126.3(3)
C12 C11 U1 76.3(2)
C15 C11 U1 73.1(2)
C16 C11 U1 127.5(2)
C11 C12 C13 108.1(3)
C11 C12 C17 124.0(4)
C13 C12 C17 126.8(3)
C11 C12 U1 74.8(2)
C13 C12 U1 74.1(2)
C17 C12 U1 126.9(2)
C12 C13 C14 107.9(3)
C12 C13 C18 126.4(3)
C14 C13 C18 124.2(3)
C12 C13 U1 76.7(2)
C14 C13 U1 72.7(2)
C18 C13 U1 127.6(2)
C15 C14 C13 107.9(3)
C15 C14 C19 127.5(3)
C13 C14 C19 124.0(3)
C15 C14 U1 75.8(2)
C13 C14 U1 77.4(2)
C19 C14 U1 120.1(3)
C11 C15 C14 107.4(3)
C11 C15 C20 125.1(3)
C14 C15 C20 126.1(3)
C11 C15 U1 77.3(2)
C14 C15 U1 74.2(2)
C20 C15 U1 125.0(2)
C11 C16 H16A 109.5
C11 C16 H16B 109.5
H16A C16 H16B 109.5
C11 C16 H16C 109.5
H16A C16 H16C 109.5
H16B C16 H16C 109.5
C12 C17 H17A 109.5
C12 C17 H17B 109.5
H17A C17 H17B 109.5
C12 C17 H17C 109.5
H17A C17 H17C 109.5
H17B C17 H17C 109.5
C13 C18 H18A 109.5
C13 C18 H18B 109.5
H18A C18 H18B 109.5
C13 C18 H18C 109.5
H18A C18 H18C 109.5
H18B C18 H18C 109.5
C14 C19 H19A 109.5
C14 C19 H19B 109.5
H19A C19 H19B 109.5
C14 C19 H19C 109.5
H19A C19 H19C 109.5
H19B C19 H19C 109.5
C15 C20 C21 118.0(3)
C15 C20 H20A 107.8
C21 C20 H20A 107.8
C15 C20 H20B 107.8
C21 C20 H20B 107.8
H20A C20 H20B 107.1
C22 C21 C25 122.8(3)
C22 C21 C20 122.9(3)
C25 C21 C20 114.1(3)
C21 C22 C23 124.1(3)
C21 C22 C31 121.4(3)
C23 C22 C31 114.6(3)
C37 C23 C22 119.4(3)
C37 C23 C24 114.7(3)
C22 C23 C24 120.6(3)
C37 C23 U1 93.5(2)
C22 C23 U1 125.1(2)
C24 C23 U1 71.71(19)
C43 C24 C23 118.9(3)
C43 C24 U1 91.2(2)
C23 C24 U1 73.89(19)
C43 C24 H24 120.5
C23 C24 H24 120.5
U1 C24 H24 104.7
C26 C25 C30 118.2(4)
C26 C25 C21 121.9(3)
C30 C25 C21 119.9(4)
C25 C26 C27 121.2(4)
C25 C26 H26 119.4
C27 C26 H26 119.4
C28 C27 C26 119.9(4)
C28 C27 H27 120.0
C26 C27 H27 120.0
C27 C28 C29 120.2(4)
C27 C28 H28 119.9
C29 C28 H28 119.9
C28 C29 C30 120.9(4)
C28 C29 H29 119.6
C30 C29 H29 119.6
C29 C30 C25 119.6(4)
C29 C30 H30 120.2
C25 C30 H30 120.2
C32 C31 C36 118.4(4)
C32 C31 C22 121.9(3)
C36 C31 C22 119.6(4)
C33 C32 C31 121.2(4)
C33 C32 H32 119.4
C31 C32 H32 119.4
C32 C33 C34 119.7(4)
C32 C33 H33 120.2
C34 C33 H33 120.2
C35 C34 C33 119.8(4)
C35 C34 H34 120.1
C33 C34 H34 120.1
C34 C35 C36 120.8(4)
C34 C35 H35 119.6
C36 C35 H35 119.6
C35 C36 C31 120.0(4)
C35 C36 H36 120.0
C31 C36 H36 120.0
C38 C37 C42 115.8(4)
C38 C37 C23 123.9(4)
C42 C37 C23 120.3(3)
C38 C37 U1 144.5(3)
C42 C37 U1 75.0(2)
C23 C37 U1 57.51(18)
C39 C38 C37 121.7(4)
C39 C38 H38 119.2
C37 C38 H38 119.2
C38 C39 C40 121.6(4)
C38 C39 H39 119.2
C40 C39 H39 119.2
C41 C40 C39 118.6(4)
C41 C40 H40 120.7
C39 C40 H40 120.7
C40 C41 C42 120.9(4)
C40 C41 H41 119.5
C42 C41 H41 119.5
C41 C42 C37 121.3(4)
C41 C42 U1 137.9(3)
C37 C42 U1 77.3(2)
C41 C42 H42 119.4
C37 C42 H42 119.4
U1 C42 H42 57.8
C44 C43 C48 116.7(4)
C44 C43 C24 120.8(3)
C48 C43 C24 122.5(4)
C44 C43 U1 73.4(2)
C48 C43 U1 142.8(3)
C24 C43 U1 59.19(19)
C45 C44 C43 122.0(3)
C45 C44 U1 139.0(3)
C43 C44 U1 78.3(2)
C45 C44 H44 119.0
C43 C44 H44 119.0
U1 C44 H44 55.3
C46 C45 C44 120.2(4)
C46 C45 H45 119.9
C44 C45 H45 119.9
C45 C46 C47 119.0(4)
C45 C46 H46 120.5
C47 C46 H46 120.5
C48 C47 C46 121.2(4)
C48 C47 H47 119.4
C46 C47 H47 119.4
C47 C48 C43 120.9(4)
C47 C48 H48 119.5
C43 C48 H48 119.5
C24 U1 C23 34.40(11)
C24 U1 C14 123.66(11)
C23 U1 C14 89.32(11)
C24 U1 C15 103.06(11)
C23 U1 C15 70.75(11)
C14 U1 C15 30.00(10)
C24 U1 C2 96.50(12)
C23 U1 C2 130.83(12)
C14 U1 C2 139.84(12)
C15 U1 C2 149.47(12)
C24 U1 C13 151.70(11)
C23 U1 C13 117.69(11)
C14 U1 C13 29.85(11)
C15 U1 C13 48.98(10)
C2 U1 C13 110.74(11)
C24 U1 C3 124.86(11)
C23 U1 C3 158.93(12)
C14 U1 C3 110.94(11)
C15 U1 C3 130.05(11)
C2 U1 C3 29.50(11)
C13 U1 C3 83.28(11)
C24 U1 C5 92.95(12)
C23 U1 C5 116.17(12)
C14 U1 C5 121.30(11)
C15 U1 C5 150.66(11)
C2 U1 C5 48.32(12)
C13 U1 C5 110.67(11)
C3 U1 C5 48.64(11)
C24 U1 C4 122.32(12)
C23 U1 C4 143.34(12)
C14 U1 C4 101.83(11)
C15 U1 C4 130.54(11)
C2 U1 C4 48.49(11)
C13 U1 C4 83.19(11)
C3 U1 C4 29.45(11)
C5 U1 C4 29.63(11)
C24 U1 C11 111.18(12)
C23 U1 C11 87.71(11)
C14 U1 C11 48.77(11)
C15 U1 C11 29.54(11)
C2 U1 C11 120.78(12)
C13 U1 C11 48.11(11)
C3 U1 C11 109.76(11)
C5 U1 C11 155.37(11)
C4 U1 C11 125.78(11)
C24 U1 C1 78.39(12)
C23 U1 C1 110.80(12)
C14 U1 C1 149.32(11)
C15 U1 C1 178.43(11)
C2 U1 C1 29.16(12)
C13 U1 C1 129.63(11)
C3 U1 C1 48.39(11)
C5 U1 C1 29.14(12)
C4 U1 C1 48.37(11)
C11 U1 C1 149.37(12)
C24 U1 C12 138.95(12)
C23 U1 C12 115.94(11)
C14 U1 C12 48.74(11)
C15 U1 C12 48.56(10)
C2 U1 C12 101.93(11)
C13 U1 C12 29.16(11)
C3 U1 C12 83.14(11)
C5 U1 C12 126.47(11)
C4 U1 C12 96.93(11)
C11 U1 C12 28.90(10)
C1 U1 C12 129.89(11)

loop_
_geom_bond_atom_site_label_1
_geom_bond_atom_site_label_2
_geom_bond_distance
C1 C2 1.408(6)
C1 C5 1.412(6)
C1 C6 1.499(5)
C1 U1 2.811(4)
C2 C3 1.419(5)
C2 C7 1.511(6)
C2 U1 2.780(4)
C3 C4 1.423(6)
C3 C8 1.500(6)
C3 U1 2.795(4)
C4 C5 1.433(6)
C4 C9 1.498(5)
C4 U1 2.802(4)
C5 C10 1.494(6)
C5 U1 2.802(4)
C6 H6A 0.9800
C6 H6B 0.9800
C6 H6C 0.9800
C7 H7A 0.9800
C7 H7B 0.9800
C7 H7C 0.9800
C8 H8A 0.9800
C8 H8B 0.9800
C8 H8C 0.9800
C9 H9A 0.9800
C9 H9B 0.9800
C9 H9C 0.9800
C10 H10A 0.9800
C10 H10B 0.9800
C10 H10C 0.9800
C11 C12 1.406(5)
C11 C15 1.419(5)
C11 C16 1.508(5)
C11 U1 2.807(4)
C12 C13 1.415(5)
C12 C17 1.500(5)
C12 U1 2.826(4)
C13 C14 1.425(5)
C13 C18 1.499(5)
C13 U1 2.794(4)
C14 C15 1.420(5)
C14 C19 1.498(5)
C14 U1 2.733(4)
C15 C20 1.507(5)
C15 U1 2.754(4)
C16 H16A 0.9800
C16 H16B 0.9800
C16 H16C 0.9800
C17 H17A 0.9800
C17 H17B 0.9800
C17 H17C 0.9800
C18 H18A 0.9800
C18 H18B 0.9800
C18 H18C 0.9800
C19 H19A 0.9800
C19 H19B 0.9800
C19 H19C 0.9800
C20 C21 1.529(5)
C20 H20A 0.9900
C20 H20B 0.9900
C21 C22 1.350(5)
C21 C25 1.499(5)
C22 C23 1.481(5)
C22 C31 1.509(5)
C23 C37 1.453(5)
C23 C24 1.486(5)
C23 U1 2.528(3)
C24 C43 1.439(5)
C24 U1 2.498(4)
C24 H24 0.9500
C25 C26 1.386(5)
C25 C30 1.407(5)
C26 C27 1.389(5)
C26 H26 0.9500
C27 C28 1.369(6)
C27 H27 0.9500
C28 C29 1.370(6)
C28 H28 0.9500
C29 C30 1.392(6)
C29 H29 0.9500
C30 H30 0.9500
C31 C32 1.389(6)
C31 C36 1.404(6)
C32 C33 1.382(5)
C32 H32 0.9500
C33 C34 1.391(6)
C33 H33 0.9500
C34 C35 1.372(7)
C34 H34 0.9500
C35 C36 1.385(5)
C35 H35 0.9500
C36 H36 0.9500
C37 C38 1.420(5)
C37 C42 1.425(5)
C37 U1 2.991(4)
C38 C39 1.360(5)
C38 H38 0.9500
C39 C40 1.393(6)
C39 H39 0.9500
C40 C41 1.380(6)
C40 H40 0.9500
C41 C42 1.385(6)
C41 H41 0.9500
C42 U1 2.961(4)
C42 H42 0.9500
C43 C44 1.408(5)
C43 C48 1.427(5)
C43 U1 2.908(4)
C44 C45 1.387(5)
C44 U1 2.845(4)
C44 H44 0.9500
C45 C46 1.384(5)
C45 H45 0.9500
C46 C47 1.408(6)
C46 H46 0.9500
C47 C48 1.366(6)
C47 H47 0.9500
C48 H48 0.9500
